data_7714064
loop_
_publ_author_name
'Hejda, Martin'
'Dole\<zal, Luk\'a\<s'
'Blahut, Jan'
'Hupf, Emanuel'
'Tydlitat, Jiri'
'Jambor, Roman'
'R\%u\<zi\<cka, Ale\<s'
'Beckmann, Jens'
'Dost\'al, Libor'

_publ_section_title
;
 N-Coordinated Tellurenium(II) and Telluronium(IV) cations: Synthesis,
 Structure and Hydrolysis.
;
_journal_name_full 'Dalton Transactions'
_journal_paper_doi 10.1039/D3DT02404K
_journal_year 2023
_chemical_formula_moiety 'C19 H22 Cl N Te'
_chemical_formula_sum 'C19 H22 Cl N Te'
_chemical_formula_weight 427.43
_space_group_IT_number 14
_space_group_name_Hall '-P 2ybc'
_space_group_name_H-M_alt 'P 1 21/c 1'
_symmetry_cell_setting monoclinic
_symmetry_space_group_name_Hall '-P 2ybc'
_symmetry_space_group_name_H-M 'P 1 21/c 1'
_atom_sites_solution_hydrogens geom
_atom_sites_solution_primary direct
_atom_sites_solution_secondary difmap
_audit_creation_method 'APEX3 v2016.5-0'
_audit_update_record
;
2023-04-08 deposited with the CCDC.	2023-09-28 downloaded from the CCDC.
;
_cell_angle_alpha 90
_cell_angle_beta 94.310(6)
_cell_angle_gamma 90
_cell_formula_units_Z 8
_cell_length_a 9.4820(6)
_cell_length_b 14.8539(12)
_cell_length_c 26.6321(19)
_cell_measurement_reflns_used 29816
_cell_measurement_temperature 150(2)
_cell_measurement_theta_max 27.5
_cell_measurement_theta_min 1
_cell_volume 3740.4(5)
_computing_cell_refinement 'COLLECT and DENZO'
_computing_data_collection 'COLLECT (Hooft, 1998) and DENZO (Otwinowski & Minor, 1997)'
_computing_data_reduction 'COLLECT and DENZO'
_computing_molecular_graphics 'PLATON (Spek, 2003)'
_computing_publication_material 'SHELXL-97 (Sheldrick, 2008)'
_computing_structure_refinement 'SHELXL-97 (Sheldrick, 2008)'
_computing_structure_solution 'SIR92 (Altomare et al., 1994)'
_diffrn_ambient_temperature 150(2)
_diffrn_detector_area_resol_mean 9.091
_diffrn_measured_fraction_theta_full 0.987
_diffrn_measured_fraction_theta_max 0.987
_diffrn_measurement_device_type 'Bruker Nonius KappaCCD area detector'
_diffrn_measurement_method '\f and \w scans to fill the Ewald sphere'
_diffrn_radiation_monochromator graphite
_diffrn_radiation_source 'fine-focus sealed tube'
_diffrn_radiation_type MoK\a
_diffrn_radiation_wavelength 0.71073
_diffrn_reflns_av_R_equivalents 0.0787
_diffrn_reflns_av_sigmaI/netI 0.0693
_diffrn_reflns_limit_h_max 12
_diffrn_reflns_limit_h_min -12
_diffrn_reflns_limit_k_max 16
_diffrn_reflns_limit_k_min -19
_diffrn_reflns_limit_l_max 33
_diffrn_reflns_limit_l_min -34
_diffrn_reflns_number 29757
_diffrn_reflns_theta_full 27.50
_diffrn_reflns_theta_max 27.50
_diffrn_reflns_theta_min 1.57
_diffrn_standards_number 0
_exptl_absorpt_coefficient_mu 1.730
_exptl_absorpt_correction_T_max 0.890
_exptl_absorpt_correction_T_min 0.630
_exptl_absorpt_correction_type integration
_exptl_absorpt_process_details
;
Gaussian integration (Coppens, 1970)
;
_exptl_crystal_colour yellow
_exptl_crystal_density_diffrn 1.518
_exptl_crystal_density_method 'not measured'
_exptl_crystal_description block
_exptl_crystal_F_000 1696
_exptl_crystal_size_max 0.57
_exptl_crystal_size_mid 0.18
_exptl_crystal_size_min 0.17
_refine_diff_density_max 0.689
_refine_diff_density_min -0.790
_refine_diff_density_rms 0.152
_refine_ls_extinction_method none
_refine_ls_goodness_of_fit_ref 1.183
_refine_ls_hydrogen_treatment constr
_refine_ls_matrix_type full
_refine_ls_number_parameters 397
_refine_ls_number_reflns 8488
_refine_ls_number_restraints 0
_refine_ls_restrained_S_all 1.183
_refine_ls_R_factor_all 0.0969
_refine_ls_R_factor_gt 0.0494
_refine_ls_shift/su_max 0.000
_refine_ls_shift/su_mean 0.000
_refine_ls_structure_factor_coef Fsqd
_refine_ls_weighting_details 'calc w=1/[\s^2^(Fo^2^)+(0.0000P)^2^+11.7489P] where P=(Fo^2^+2Fc^2^)/3'
_refine_ls_weighting_scheme calc
_refine_ls_wR_factor_gt 0.0723
_refine_ls_wR_factor_ref 0.0882
_reflns_number_gt 5881
_reflns_number_total 8488
_reflns_threshold_expression >2sigma(I)
_cod_data_source_file d3dt02404k2.cif
_cod_data_source_block ld161128Te1
_cod_original_sg_symbol_H-M 'P 21/c'
_cod_database_code 7714064
_shelx_shelxl_version_number 2016/6

loop_
_symmetry_equiv_pos_as_xyz
'x, y, z'
'-x, y+1/2, -z+1/2'
'-x, -y, -z'
'x, -y-1/2, z-1/2'

loop_
_atom_site_label
_atom_site_type_symbol
_atom_site_fract_x
_atom_site_fract_y
_atom_site_fract_z
_atom_site_U_iso_or_equiv
_atom_site_adp_type
_atom_site_occupancy
_atom_site_symmetry_multiplicity
_atom_site_calc_flag
_atom_site_refinement_flags
_atom_site_disorder_assembly
_atom_site_disorder_group
Te2 Te 0.25371(3) -0.16956(2) 0.085701(12) 0.02333(9) Uani 1 1 d . . .
Te1 Te -0.27193(3) -0.24974(3) -0.118406(12) 0.02466(9) Uani 1 1 d . . .
Cl1 Cl -0.47129(15) -0.27327(11) -0.18761(5) 0.0418(4) Uani 1 1 d . . .
Cl2 Cl 0.2152(2) -0.05621(12) 0.01553(6) 0.0604(5) Uani 1 1 d . . .
N1 N -0.0878(4) -0.2086(3) -0.06877(14) 0.0212(9) Uani 1 1 d . . .
C106 C 0.4595(5) -0.0065(3) 0.10399(19) 0.0258(11) Uani 1 1 d . . .
H106 H 0.4238 0.0161 0.0730 0.031 Uiso 1 1 d R . .
C13 C 0.0736(5) -0.3233(4) -0.03338(18) 0.0272(12) Uani 1 1 d . . .
C113 C 0.1482(6) -0.3387(4) 0.19616(19) 0.0308(12) Uani 1 1 d . . .
C8 C -0.0389(5) -0.2642(3) -0.02701(17) 0.0221(11) Uani 1 1 d . . .
C110 C 0.2828(7) -0.4934(4) 0.1647(2) 0.0381(14) Uani 1 1 d . . .
H110 H 0.3271 -0.5456 0.1546 0.046 Uiso 1 1 d R . .
C111 C 0.1653(6) -0.4999(4) 0.1913(2) 0.0416(16) Uani 1 1 d . . .
H111 H 0.1302 -0.5562 0.1992 0.050 Uiso 1 1 d R . .
C14 C -0.2284(5) -0.1957(4) 0.02338(19) 0.0328(13) Uani 1 1 d . . .
H14 H -0.2396 -0.1600 -0.0076 0.039 Uiso 1 1 d R . .
C11 C 0.0403(6) -0.3821(4) 0.0489(2) 0.0399(15) Uani 1 1 d . . .
H11 H 0.0665 -0.4223 0.0747 0.048 Uiso 1 1 d R . .
C17 C 0.1550(6) -0.3240(4) -0.0803(2) 0.0359(13) Uani 1 1 d . . .
H17 H 0.1089 -0.2817 -0.1045 0.043 Uiso 1 1 d R . .
C102 C 0.4678(5) -0.1210(3) 0.16800(18) 0.0205(10) Uani 1 1 d . . .
C116 C 0.4701(7) -0.4719(5) 0.0805(2) 0.0554(19) Uani 1 1 d . . .
H116A H 0.5401 -0.4554 0.0580 0.066 Uiso 1 1 d R . .
H116B H 0.3787 -0.4737 0.0624 0.066 Uiso 1 1 d R . .
H116C H 0.4922 -0.5302 0.0946 0.066 Uiso 1 1 d R . .
C1 C -0.2021(5) -0.1337(3) -0.15308(18) 0.0239(11) Uani 1 1 d . . .
C108 C 0.2690(5) -0.3332(4) 0.16862(17) 0.0228(11) Uani 1 1 d . . .
C101 C 0.4105(5) -0.0877(3) 0.12162(17) 0.0208(11) Uani 1 1 d . . .
C115 C 0.5997(7) -0.4135(5) 0.1587(3) 0.0567(19) Uani 1 1 d . . .
H115A H 0.6021 -0.3676 0.1841 0.068 Uiso 1 1 d R . .
H115B H 0.6822 -0.4086 0.1400 0.068 Uiso 1 1 d R . .
H115C H 0.5982 -0.4717 0.1744 0.068 Uiso 1 1 d R . .
C18 C 0.1566(7) -0.4158(4) -0.1051(2) 0.0465(16) Uani 1 1 d . . .
H18A H 0.1995 -0.4586 -0.0817 0.056 Uiso 1 1 d R . .
H18B H 0.2101 -0.4127 -0.1343 0.056 Uiso 1 1 d R . .
H18C H 0.0616 -0.4343 -0.1151 0.056 Uiso 1 1 d R . .
C103 C 0.5711(5) -0.0716(4) 0.1964(2) 0.0296(12) Uani 1 1 d . . .
H103 H 0.6084 -0.0938 0.2273 0.036 Uiso 1 1 d R . .
C16 C -0.1896(7) -0.1311(4) 0.0666(2) 0.0507(17) Uani 1 1 d . . .
H16A H -0.1756 -0.1640 0.0976 0.061 Uiso 1 1 d R . .
H16B H -0.2645 -0.0882 0.0692 0.061 Uiso 1 1 d R . .
H16C H -0.1040 -0.1000 0.0602 0.061 Uiso 1 1 d R . .
C7 C -0.0234(5) -0.1387(3) -0.08333(18) 0.0254(12) Uani 1 1 d . . .
H7 H 0.0582 -0.1174 -0.0657 0.031 Uiso 1 1 d R . .
C15 C -0.3688(7) -0.2421(6) 0.0293(3) 0.073(2) Uani 1 1 d . . .
H15A H -0.3927 -0.2790 0.0003 0.088 Uiso 1 1 d R . .
H15B H -0.4413 -0.1977 0.0324 0.088 Uiso 1 1 d R . .
H15C H -0.3612 -0.2791 0.0589 0.088 Uiso 1 1 d R . .
C2 C -0.0812(5) -0.0959(3) -0.12865(17) 0.0236(11) Uani 1 1 d . . .
C109 C 0.3361(6) -0.4097(4) 0.15228(19) 0.0293(12) Uani 1 1 d . . .
C118 C 0.1208(6) -0.2431(5) 0.2716(2) 0.0569(19) Uani 1 1 d . . .
H118A H 0.0866 -0.2930 0.2901 0.068 Uiso 1 1 d R . .
H118B H 0.0804 -0.1883 0.2830 0.068 Uiso 1 1 d R . .
H118C H 0.2220 -0.2402 0.2769 0.068 Uiso 1 1 d R . .
N2 N 0.3219(4) -0.2466(3) 0.15606(13) 0.0206(8) Uani 1 1 d . . .
C19 C 0.3067(6) -0.2910(5) -0.0674(3) 0.0549(18) Uani 1 1 d . . .
H19A H 0.3052 -0.2361 -0.0485 0.066 Uiso 1 1 d R . .
H19B H 0.3519 -0.2806 -0.0980 0.066 Uiso 1 1 d R . .
H19C H 0.3581 -0.3361 -0.0478 0.066 Uiso 1 1 d R . .
C104 C 0.6168(5) 0.0091(4) 0.1788(2) 0.0342(13) Uani 1 1 d . . .
H104 H 0.6840 0.0426 0.1980 0.041 Uiso 1 1 d R . .
C5 C -0.2004(6) -0.0187(4) -0.2155(2) 0.0359(14) Uani 1 1 d . . .
H5 H -0.2425 0.0088 -0.2442 0.043 Uiso 1 1 d R . .
C105 C 0.5627(5) 0.0404(4) 0.1326(2) 0.0311(13) Uani 1 1 d . . .
H105 H 0.5959 0.0944 0.1203 0.037 Uiso 1 1 d R . .
C3 C -0.0181(6) -0.0218(4) -0.1494(2) 0.0344(13) Uani 1 1 d . . .
H3 H 0.0653 0.0013 -0.1339 0.041 Uiso 1 1 d R . .
C117 C 0.0783(6) -0.2558(4) 0.2156(2) 0.0360(13) Uani 1 1 d . . .
H117 H 0.1133 -0.2037 0.1977 0.043 Uiso 1 1 d R . .
C112 C 0.0982(6) -0.4235(4) 0.2066(2) 0.0425(16) Uani 1 1 d . . .
H112 H 0.0180 -0.4291 0.2244 0.051 Uiso 1 1 d R . .
C107 C 0.4179(5) -0.2058(4) 0.18446(18) 0.0251(11) Uani 1 1 d . . .
H107 H 0.4530 -0.2309 0.2149 0.030 Uiso 1 1 d R . .
C114 C 0.4683(6) -0.4032(4) 0.1234(2) 0.0368(14) Uani 1 1 d . . .
H114 H 0.4705 -0.3430 0.1084 0.044 Uiso 1 1 d R . .
C6 C -0.2634(6) -0.0942(4) -0.19649(18) 0.0308(13) Uani 1 1 d . . .
H6 H -0.3452 -0.1182 -0.2127 0.037 Uiso 1 1 d R . .
C10 C -0.0695(6) -0.3224(4) 0.05434(19) 0.0354(14) Uani 1 1 d . . .
H10 H -0.1158 -0.3228 0.0839 0.042 Uiso 1 1 d R . .
C12 C 0.1104(6) -0.3823(4) 0.0058(2) 0.0362(14) Uani 1 1 d . . .
H12 H 0.1840 -0.4229 0.0028 0.043 Uiso 1 1 d R . .
C4 C -0.0766(7) 0.0164(4) -0.1928(2) 0.0399(15) Uani 1 1 d . . .
H4 H -0.0341 0.0660 -0.2067 0.048 Uiso 1 1 d R . .
C9 C -0.1121(5) -0.2622(4) 0.01663(17) 0.0259(11) Uani 1 1 d . . .
C119 C -0.0819(6) -0.2568(5) 0.2069(2) 0.0449(15) Uani 1 1 d . . .
H119A H -0.1081 -0.2624 0.1715 0.054 Uiso 1 1 d R . .
H119B H -0.1197 -0.2018 0.2192 0.054 Uiso 1 1 d R . .
H119C H -0.1191 -0.3069 0.2244 0.054 Uiso 1 1 d R . .

loop_
_atom_site_aniso_label
_atom_site_aniso_U_11
_atom_site_aniso_U_22
_atom_site_aniso_U_33
_atom_site_aniso_U_23
_atom_site_aniso_U_13
_atom_site_aniso_U_12
Te2 0.02522(17) 0.02181(18) 0.02232(15) 0.00068(15) -0.00241(12) -0.00122(16)
Te1 0.02376(17) 0.02628(19) 0.02318(15) -0.00102(15) -0.00314(12) -0.00010(15)
Cl1 0.0367(8) 0.0539(10) 0.0324(7) -0.0056(7) -0.0122(6) -0.0029(7)
Cl2 0.0896(13) 0.0439(10) 0.0419(9) 0.0185(8) -0.0333(9) -0.0188(9)
N1 0.018(2) 0.023(2) 0.022(2) -0.0005(18) -0.0007(17) 0.0018(18)
C106 0.030(3) 0.019(3) 0.029(3) -0.001(2) 0.005(2) 0.002(2)
C13 0.026(3) 0.028(3) 0.027(3) 0.002(2) -0.004(2) 0.000(2)
C113 0.035(3) 0.029(3) 0.028(3) 0.007(2) 0.001(2) -0.011(3)
C8 0.020(2) 0.024(3) 0.021(2) 0.000(2) -0.0089(19) -0.001(2)
C110 0.053(4) 0.020(3) 0.039(3) 0.002(2) -0.009(3) -0.004(3)
C111 0.047(4) 0.029(4) 0.046(4) 0.015(3) -0.013(3) -0.015(3)
C14 0.031(3) 0.044(4) 0.024(3) -0.001(2) 0.008(2) -0.004(3)
C11 0.049(4) 0.038(4) 0.031(3) 0.004(3) -0.011(3) -0.008(3)
C17 0.035(3) 0.040(4) 0.033(3) 0.001(3) 0.005(2) 0.016(3)
C102 0.018(2) 0.017(3) 0.027(3) 0.000(2) 0.002(2) 0.001(2)
C116 0.054(4) 0.064(5) 0.047(4) -0.015(4) -0.008(3) 0.027(4)
C1 0.031(3) 0.019(3) 0.023(2) -0.004(2) 0.007(2) 0.004(2)
C108 0.024(3) 0.021(3) 0.022(2) 0.004(2) -0.006(2) -0.002(2)
C101 0.018(2) 0.020(3) 0.024(2) -0.002(2) 0.002(2) 0.003(2)
C115 0.044(4) 0.061(5) 0.065(5) -0.021(4) -0.001(3) 0.003(4)
C18 0.046(4) 0.050(4) 0.043(3) -0.009(3) 0.004(3) 0.008(3)
C103 0.025(3) 0.028(3) 0.034(3) -0.002(2) -0.002(2) -0.001(2)
C16 0.065(5) 0.051(4) 0.035(3) -0.005(3) -0.003(3) 0.016(4)
C7 0.022(3) 0.027(3) 0.027(3) -0.009(2) -0.001(2) 0.002(2)
C15 0.039(4) 0.087(6) 0.095(6) -0.023(5) 0.022(4) -0.004(4)
C2 0.033(3) 0.017(3) 0.022(2) -0.003(2) 0.006(2) 0.003(2)
C109 0.036(3) 0.023(3) 0.027(3) 0.004(2) -0.005(2) 0.003(3)
C118 0.039(4) 0.076(5) 0.055(4) -0.024(4) 0.001(3) 0.011(4)
N2 0.022(2) 0.020(2) 0.0206(19) 0.0017(19) 0.0031(16) -0.0020(19)
C19 0.041(4) 0.061(5) 0.065(4) -0.011(4) 0.019(3) -0.009(3)
C104 0.024(3) 0.032(3) 0.045(3) -0.010(3) -0.002(2) -0.005(3)
C5 0.050(4) 0.035(4) 0.025(3) 0.008(3) 0.013(3) 0.016(3)
C105 0.027(3) 0.020(3) 0.046(3) 0.004(2) 0.008(3) -0.007(2)
C3 0.040(3) 0.029(3) 0.035(3) -0.006(3) 0.008(3) -0.002(3)
C117 0.039(3) 0.034(3) 0.037(3) 0.003(3) 0.015(2) -0.003(3)
C112 0.040(4) 0.041(4) 0.046(4) 0.013(3) 0.006(3) -0.015(3)
C107 0.025(3) 0.029(3) 0.021(2) 0.000(2) -0.001(2) 0.003(2)
C114 0.037(3) 0.027(3) 0.047(3) 0.000(3) 0.003(3) 0.010(3)
C6 0.033(3) 0.036(3) 0.023(3) -0.002(2) 0.002(2) 0.014(3)
C10 0.041(3) 0.039(4) 0.027(3) 0.002(3) 0.004(2) -0.013(3)
C12 0.034(3) 0.036(4) 0.038(3) 0.002(3) -0.007(3) 0.008(3)
C4 0.055(4) 0.025(3) 0.041(3) 0.000(3) 0.015(3) 0.006(3)
C9 0.024(3) 0.030(3) 0.023(2) -0.004(2) 0.001(2) -0.004(2)
C119 0.044(4) 0.050(4) 0.040(3) 0.005(3) 0.000(3) 0.000(3)

loop_
_atom_type_symbol
_atom_type_description
_atom_type_scat_dispersion_real
_atom_type_scat_dispersion_imag
_atom_type_scat_source
C C 0.0033 0.0016 'International Tables Vol C Tables 4.2.6.8 and 6.1.1.4'
H H 0.0000 0.0000 'International Tables Vol C Tables 4.2.6.8 and 6.1.1.4'
N N 0.0061 0.0033 'International Tables Vol C Tables 4.2.6.8 and 6.1.1.4'
Te Te -0.5308 1.6751 'International Tables Vol C Tables 4.2.6.8 and 6.1.1.4'
Cl Cl 0.1484 0.1585 'International Tables Vol C Tables 4.2.6.8 and 6.1.1.4'

loop_
_exptl_crystal_face_index_h
_exptl_crystal_face_index_k
_exptl_crystal_face_index_l
_exptl_crystal_face_perp_dist
1 -1 -1 0.049
-1 -1 1 0.043
0 1 0 0.072
0 0 1 0.100
-1 0 -1 0.127

loop_
_geom_angle_atom_site_label_1
_geom_angle_atom_site_label_2
_geom_angle_atom_site_label_3
_geom_angle
_geom_angle_site_symmetry_1
_geom_angle_site_symmetry_3
_geom_angle_publ_flag
C101 Te2 N2 76.42(17) . . ?
C101 Te2 Cl2 90.53(14) . . ?
N2 Te2 Cl2 166.90(11) . . ?
C1 Te1 N1 76.83(17) . . ?
C1 Te1 Cl1 92.05(14) . . ?
N1 Te1 Cl1 168.78(11) . . ?
C7 N1 C8 124.6(4) . . ?
C7 N1 Te1 114.8(3) . . ?
C8 N1 Te1 120.2(3) . . ?
C105 C106 C101 119.6(5) . . ?
C105 C106 H106 120.1 . . ?
C101 C106 H106 120.3 . . ?
C12 C13 C8 117.1(5) . . ?
C12 C13 C17 120.0(5) . . ?
C8 C13 C17 122.9(5) . . ?
C112 C113 C108 117.5(5) . . ?
C112 C113 C117 120.6(5) . . ?
C108 C113 C117 121.8(5) . . ?
C9 C8 C13 123.0(4) . . ?
C9 C8 N1 118.7(4) . . ?
C13 C8 N1 118.2(4) . . ?
C111 C110 C109 120.7(6) . . ?
C111 C110 H110 119.6 . . ?
C109 C110 H110 119.7 . . ?
C110 C111 C112 120.5(6) . . ?
C110 C111 H111 120.1 . . ?
C112 C111 H111 119.4 . . ?
C9 C14 C15 111.8(5) . . ?
C9 C14 C16 111.6(4) . . ?
C15 C14 C16 111.8(5) . . ?
C9 C14 H14 106.9 . . ?
C15 C14 H14 107.0 . . ?
C16 C14 H14 107.5 . . ?
C12 C11 C10 120.4(5) . . ?
C12 C11 H11 119.9 . . ?
C10 C11 H11 119.7 . . ?
C18 C17 C13 112.8(5) . . ?
C18 C17 C19 110.2(5) . . ?
C13 C17 C19 109.9(5) . . ?
C18 C17 H17 108.0 . . ?
C13 C17 H17 107.9 . . ?
C19 C17 H17 107.9 . . ?
C103 C102 C101 120.1(5) . . ?
C103 C102 C107 122.1(5) . . ?
C101 C102 C107 117.8(4) . . ?
C114 C116 H116A 110.0 . . ?
C114 C116 H116B 109.5 . . ?
H116A C116 H116B 109.5 . . ?
C114 C116 H116C 108.9 . . ?
H116A C116 H116C 109.5 . . ?
H116B C116 H116C 109.5 . . ?
C6 C1 C2 119.8(5) . . ?
C6 C1 Te1 126.3(4) . . ?
C2 C1 Te1 113.8(4) . . ?
C109 C108 C113 121.7(5) . . ?
C109 C108 N2 119.1(4) . . ?
C113 C108 N2 119.2(5) . . ?
C106 C101 C102 119.2(4) . . ?
C106 C101 Te2 126.5(4) . . ?
C102 C101 Te2 114.4(4) . . ?
C114 C115 H115A 109.9 . . ?
C114 C115 H115B 109.6 . . ?
H115A C115 H115B 109.5 . . ?
C114 C115 H115C 108.9 . . ?
H115A C115 H115C 109.5 . . ?
H115B C115 H115C 109.5 . . ?
C17 C18 H18A 109.3 . . ?
C17 C18 H18B 109.4 . . ?
H18A C18 H18B 109.5 . . ?
C17 C18 H18C 109.7 . . ?
H18A C18 H18C 109.5 . . ?
H18B C18 H18C 109.5 . . ?
C104 C103 C102 120.0(5) . . ?
C104 C103 H103 120.2 . . ?
C102 C103 H103 119.8 . . ?
C14 C16 H16A 109.8 . . ?
C14 C16 H16B 109.4 . . ?
H16A C16 H16B 109.5 . . ?
C14 C16 H16C 109.1 . . ?
H16A C16 H16C 109.5 . . ?
H16B C16 H16C 109.5 . . ?
N1 C7 C2 117.0(5) . . ?
N1 C7 H7 121.4 . . ?
C2 C7 H7 121.6 . . ?
C14 C15 H15A 109.3 . . ?
C14 C15 H15B 109.7 . . ?
H15A C15 H15B 109.5 . . ?
C14 C15 H15C 109.4 . . ?
H15A C15 H15C 109.5 . . ?
H15B C15 H15C 109.5 . . ?
C3 C2 C1 119.9(5) . . ?
C3 C2 C7 122.5(5) . . ?
C1 C2 C7 117.5(5) . . ?
C108 C109 C110 118.3(5) . . ?
C108 C109 C114 121.4(5) . . ?
C110 C109 C114 120.2(5) . . ?
C117 C118 H118A 109.4 . . ?
C117 C118 H118B 109.4 . . ?
H118A C118 H118B 109.5 . . ?
C117 C118 H118C 109.6 . . ?
H118A C118 H118C 109.5 . . ?
H118B C118 H118C 109.5 . . ?
C107 N2 C108 122.0(4) . . ?
C107 N2 Te2 113.3(3) . . ?
C108 N2 Te2 124.7(3) . . ?
C17 C19 H19A 109.8 . . ?
C17 C19 H19B 109.5 . . ?
H19A C19 H19B 109.5 . . ?
C17 C19 H19C 109.2 . . ?
H19A C19 H19C 109.5 . . ?
H19B C19 H19C 109.5 . . ?
C103 C104 C105 119.6(5) . . ?
C103 C104 H104 120.1 . . ?
C105 C104 H104 120.3 . . ?
C4 C5 C6 121.4(5) . . ?
C4 C5 H5 119.5 . . ?
C6 C5 H5 119.0 . . ?
C104 C105 C106 121.5(5) . . ?
C104 C105 H105 119.5 . . ?
C106 C105 H105 119.0 . . ?
C4 C3 C2 120.4(5) . . ?
C4 C3 H3 120.1 . . ?
C2 C3 H3 119.5 . . ?
C113 C117 C119 113.5(5) . . ?
C113 C117 C118 110.2(5) . . ?
C119 C117 C118 109.8(4) . . ?
C113 C117 H117 107.7 . . ?
C119 C117 H117 107.7 . . ?
C118 C117 H117 107.7 . . ?
C111 C112 C113 121.2(6) . . ?
C111 C112 H112 119.5 . . ?
C113 C112 H112 119.3 . . ?
N2 C107 C102 118.1(4) . . ?
N2 C107 H107 120.8 . . ?
C102 C107 H107 121.1 . . ?
C115 C114 C109 110.5(5) . . ?
C115 C114 C116 109.9(5) . . ?
C109 C114 C116 113.0(5) . . ?
C115 C114 H114 107.7 . . ?
C109 C114 H114 107.9 . . ?
C116 C114 H114 107.6 . . ?
C5 C6 C1 118.9(5) . . ?
C5 C6 H6 120.6 . . ?
C1 C6 H6 120.5 . . ?
C9 C10 C11 121.3(5) . . ?
C9 C10 H10 119.3 . . ?
C11 C10 H10 119.4 . . ?
C11 C12 C13 121.2(5) . . ?
C11 C12 H12 119.3 . . ?
C13 C12 H12 119.5 . . ?
C3 C4 C5 119.4(6) . . ?
C3 C4 H4 120.2 . . ?
C5 C4 H4 120.4 . . ?
C10 C9 C8 117.0(5) . . ?
C10 C9 C14 121.0(5) . . ?
C8 C9 C14 121.9(5) . . ?
C117 C119 H119A 109.5 . . ?
C117 C119 H119B 109.5 . . ?
H119A C119 H119B 109.5 . . ?
C117 C119 H119C 109.4 . . ?
H119A C119 H119C 109.5 . . ?
H119B C119 H119C 109.5 . . ?

loop_
_geom_bond_atom_site_label_1
_geom_bond_atom_site_label_2
_geom_bond_distance
_geom_bond_site_symmetry_2
_geom_bond_publ_flag
Te2 C101 2.095(5) . ?
Te2 N2 2.249(4) . ?
Te2 Cl2 2.5216(15) . ?
Te1 C1 2.086(5) . ?
Te1 N1 2.196(4) . ?
Te1 Cl1 2.5628(13) . ?
N1 C7 1.279(6) . ?
N1 C8 1.435(6) . ?
C106 C105 1.382(7) . ?
C106 C101 1.387(7) . ?
C106 H106 0.9301 . ?
C13 C12 1.388(7) . ?
C13 C8 1.401(7) . ?
C13 C17 1.517(7) . ?
C113 C112 1.382(8) . ?
C113 C108 1.409(7) . ?
C113 C117 1.508(8) . ?
C8 C9 1.398(7) . ?
C110 C111 1.367(8) . ?
C110 C109 1.392(8) . ?
C110 H110 0.9299 . ?
C111 C112 1.378(9) . ?
C111 H111 0.9301 . ?
C14 C9 1.501(7) . ?
C14 C15 1.518(8) . ?
C14 C16 1.523(8) . ?
C14 H14 0.9800 . ?
C11 C12 1.369(8) . ?
C11 C10 1.383(8) . ?
C11 H11 0.9300 . ?
C17 C18 1.516(8) . ?
C17 C19 1.533(8) . ?
C17 H17 0.9800 . ?
C102 C103 1.400(7) . ?
C102 C101 1.402(6) . ?
C102 C107 1.426(7) . ?
C116 C114 1.532(8) . ?
C116 H116A 0.9600 . ?
C116 H116B 0.9600 . ?
C116 H116C 0.9599 . ?
C1 C6 1.385(7) . ?
C1 C2 1.394(7) . ?
C108 C109 1.388(7) . ?
C108 N2 1.429(6) . ?
C115 C114 1.512(8) . ?
C115 H115A 0.9600 . ?
C115 H115B 0.9601 . ?
C115 H115C 0.9600 . ?
C18 H18A 0.9599 . ?
C18 H18B 0.9600 . ?
C18 H18C 0.9600 . ?
C103 C104 1.370(8) . ?
C103 H103 0.9301 . ?
C16 H16A 0.9599 . ?
C16 H16B 0.9600 . ?
C16 H16C 0.9600 . ?
C7 C2 1.436(7) . ?
C7 H7 0.9301 . ?
C15 H15A 0.9599 . ?
C15 H15B 0.9600 . ?
C15 H15C 0.9599 . ?
C2 C3 1.387(7) . ?
C109 C114 1.522(8) . ?
C118 C117 1.526(8) . ?
C118 H118A 0.9600 . ?
C118 H118B 0.9600 . ?
C118 H118C 0.9600 . ?
N2 C107 1.290(6) . ?
C19 H19A 0.9602 . ?
C19 H19B 0.9600 . ?
C19 H19C 0.9601 . ?
C104 C105 1.379(7) . ?
C104 H104 0.9299 . ?
C5 C4 1.381(8) . ?
C5 C6 1.384(8) . ?
C5 H5 0.9298 . ?
C105 H105 0.9300 . ?
C3 C4 1.367(8) . ?
C3 H3 0.9300 . ?
C117 C119 1.519(7) . ?
C117 H117 0.9800 . ?
C112 H112 0.9299 . ?
C107 H107 0.9301 . ?
C114 H114 0.9800 . ?
C6 H6 0.9300 . ?
C10 C9 1.382(7) . ?
C10 H10 0.9301 . ?
C12 H12 0.9299 . ?
C4 H4 0.9301 . ?
C119 H119A 0.9601 . ?
C119 H119B 0.9600 . ?
C119 H119C 0.9600 . ?
